data_7203955
loop_
_publ_author_name
'Geraci, Corrada'
'Bottino, Alessandra'
'Piattelli, Mario'
'Gavuzzo, Enrico'
'Neri, Placido'

_publ_section_title
;
 Interplay between cone and partial-cone geometry in doubly-bridged
 calix[8]arenes investigated by X-ray and 2D NMR
;
_journal_issue 2
_journal_name_full 'Journal of the Chemical Society, Perkin Transactions 2'
_journal_page_first 185
_journal_paper_doi 10.1039/a909410e
_journal_year 2000
_chemical_formula_sum 'C97 H130 Cl2 O10'
_chemical_formula_weight 1527.00
_space_group_crystal_system triclinic
_space_group_IT_number 2
_space_group_name_Hall '-P 1'
_space_group_name_H-M_alt 'P -1'
_cell_angle_alpha 108.700
_cell_angle_beta 103.600
_cell_angle_gamma 72.700
_cell_formula_units_Z 2
_cell_length_a 17.739
_cell_length_b 21.050
_cell_length_c 16.878
_cell_measurement_radiation CuK\a
_cell_measurement_temperature 293
_cell_measurement_wavelength 1.54178
_cell_volume 5631.073
_computing_molecular_graphics 'SIR97(Altomare al.,J. Appl. Cryst.,1999,32,115)'
_computing_publication_material 'SIR97(Altomare al.,J. Appl. Cryst.,1999,32,115)'
_computing_structure_refinement 'SIR97(Altomare al.,J. Appl. Cryst.,1999,32,115)'
_computing_structure_solution 'SIR97(Altomare al.,J. Appl. Cryst.,1999,32,115)'
_diffrn_ambient_temperature 293
_diffrn_measurement_device 'MSC-AFC5 Diffractometer'
_diffrn_measurement_method w--2\q
_diffrn_radiation_monochromator graphite
_diffrn_radiation_source 'Rigaku Rotating Anode'
_diffrn_radiation_type CuK\a
_diffrn_radiation_wavelength 1.54178
_diffrn_reflns_limit_h_max 20
_diffrn_reflns_limit_h_min 0
_diffrn_reflns_limit_k_max 24
_diffrn_reflns_limit_k_min -22
_diffrn_reflns_limit_l_max 18
_diffrn_reflns_limit_l_min -19
_diffrn_reflns_theta_max 62.12
_diffrn_reflns_theta_min 2.64
_diffrn_standards_decay_% 0
_diffrn_standards_interval_count 150
_diffrn_standards_interval_time no
_diffrn_standards_number 3
_exptl_absorpt_coefficient_mu 0.872
_exptl_absorpt_correction_type 'empirical via \y scans (TEXSAN,1985)'
_exptl_crystal_density_diffrn 0.901
_exptl_crystal_F_000 1652
_refine_diff_density_max 2.081
_refine_diff_density_min -0.624
_refine_diff_density_rms 0.131
_refine_ls_extinction_method none
_refine_ls_goodness_of_fit_all 1.126
_refine_ls_goodness_of_fit_obs 1.126
_refine_ls_hydrogen_treatment 'H atoms rigid to parent C atom'
_refine_ls_matrix_type diagonal
_refine_ls_number_parameters 965
_refine_ls_number_reflns 7350
_refine_ls_R_factor_all 0.147
_refine_ls_R_factor_obs 0.147
_refine_ls_structure_factor_coef F
_refine_ls_weighting_details W=(Sin(Theta)/Lambda)^2
_refine_ls_weighting_scheme calc
_refine_ls_wR_factor_all 0.154
_refine_ls_wR_factor_obs 0.154
_reflns_d_resolution_high 0.872
_reflns_d_resolution_low 16.733
_reflns_limit_h_max 20
_reflns_limit_h_min 0
_reflns_limit_k_max 24
_reflns_limit_k_min -22
_reflns_limit_l_max 18
_reflns_limit_l_min -19
_reflns_number_observed 7350
_reflns_number_total 17748
_reflns_observed_criterion ' F >6.0 sigma(F) '
_cod_data_source_file a909410e.txt
_cod_data_source_block global
_cod_depositor_comments
;
 Updating the _atom_site_label, _atom_site_aniso_label and _atom_type_symbol
 data item values to establish relationships between rows in different loops.

 Antanas Vaitkus,
 2018-08-02

 Adding the _atom_site_type_symbol data item.

 Antanas Vaitkus,
 2018-08-02

 Changing the space group from 'P 1' to 'P -1' after consulting the original
 publication.

 Antanas Vaitkus,
 2018-08-02

The following automatic conversions were performed:
'_refine_ls_matrix_type' value 'Diagonal' changed to 'diagonal' according
to '/home/saulius/struct/CIF-dictionaries/cif_core.dic' dictionary named
'cif_core.dic' version 2.4.1 from
2010-06-29.

'_atom_site_thermal_displace_type' value 'uiso' changed to
'Uiso' according to '/home/saulius/struct/CIF-dictionaries/cif_core.dic'
dictionary named 'cif_core.dic' version 2.4.1 from 2010-06-29 (127
times).

'_atom_site_thermal_displace_type' value 'uani' changed to 'Uani'
according to '/home/saulius/struct/CIF-dictionaries/cif_core.dic'
dictionary named 'cif_core.dic' version 2.4.1 from 2010-06-29 (104 times).

Automatic conversion script
Id: cif_fix_enum 1527 2010-12-29 10:47:43Z saulius 

The following automatic conversions were performed:

'_refine_ls_weighting_scheme' value 'W=(Sin(Theta)/Lambda)^2' was
changed to 'calc'. New tag '_refine_ls_weighting_details' was
created. The value of the new tag was set to
'W=(Sin(Theta)/Lambda)^2'.

Automatic conversion script
Id: cif_fix_values 3143 2015-03-26 13:38:13Z robertas 
;
_cod_original_sg_symbol_H-M 'p -1'
_cod_original_formula_sum H130C97O10Cl2
_cod_database_code 7203955

loop_
_space_group_symop_id
_space_group_symop_operation_xyz
1 x,y,z
2 -x,-y,-z

loop_
_atom_site_aniso_label
_atom_site_aniso_U_11
_atom_site_aniso_U_12
_atom_site_aniso_U_13
_atom_site_aniso_U_22
_atom_site_aniso_U_23
_atom_site_aniso_U_33
O(1) 0.062(1) -0.022(1) 0.015(1) 0.060(1) 0.013(1) 0.058(1)
O(2) 0.073(2) -0.014(1) 0.031(1) 0.063(1) 0.025(1) 0.088(2)
O(3) 0.057(1) -0.013(1) 0.011(1) 0.061(1) 0.011(1) 0.056(1)
O(4) 0.060(1) -0.015(1) 0.009(1) 0.071(2) 0.002(1) 0.089(2)
O(5) 0.067(1) -0.030(1) 0.015(1) 0.059(1) 0.005(1) 0.074(2)
O(6) 0.092(2) -0.057(2) 0.009(2) 0.126(3) 0.026(2) 0.093(2)
O(7) 0.062(1) -0.018(1) 0.003(1) 0.108(2) 0.036(1) 0.062(2)
O(8) 0.080(2) -0.047(2) 0.002(1) 0.116(2) 0.023(2) 0.062(2)
C(1) 0.057(2) -0.014(2) 0.016(2) 0.063(2) 0.015(2) 0.055(2)
C(2) 0.059(2) -0.005(2) 0.018(2) 0.070(2) 0.020(2) 0.072(2)
C(3) 0.055(2) -0.014(2) 0.005(2) 0.081(2) 0.022(2) 0.058(2)
C(4) 0.062(2) -0.027(2) 0.011(2) 0.104(3) 0.022(2) 0.079(3)
C(5) 0.074(3) -0.036(2) 0.012(2) 0.104(3) 0.013(3) 0.086(3)
C(6) 0.081(3) -0.025(2) 0.013(2) 0.097(3) 0.013(2) 0.072(3)
C(7) 0.069(2) -0.016(2) 0.011(2) 0.072(2) 0.021(2) 0.077(3)
C(8) 0.082(3) -0.018(2) 0.015(2) 0.087(3) 0.017(2) 0.062(2)
C(9) 0.071(2) -0.015(2) 0.012(2) 0.075(2) 0.019(2) 0.055(2)
C(10) 0.063(2) -0.024(2) 0.008(2) 0.095(3) 0.018(2) 0.058(2)
C(11) 0.063(2) -0.011(2) 0.007(2) 0.088(3) 0.017(2) 0.061(2)
C(12) 0.082(3) -0.018(2) 0.001(2) 0.087(3) 0.029(2) 0.067(2)
C(13) 0.067(2) -0.020(2) 0.009(2) 0.080(3) 0.031(2) 0.067(2)
C(14) 0.091(3) -0.036(2) 0.004(2) 0.091(3) 0.022(2) 0.071(3)
C(15) 0.075(2) -0.024(2) -0.001(2) 0.071(2) 0.022(2) 0.073(2)
C(16) 0.066(2) -0.017(2) -0.000(2) 0.071(2) 0.014(2) 0.074(3)
C(17) 0.061(2) -0.014(2) 0.005(2) 0.061(2) 0.009(2) 0.079(3)
C(18) 0.064(2) -0.010(2) 0.005(2) 0.063(2) 0.013(2) 0.087(3)
C(19) 0.063(2) -0.012(2) 0.002(2) 0.059(2) 0.012(2) 0.077(3)
C(20) 0.065(2) -0.019(2) -0.002(2) 0.058(2) 0.010(2) 0.098(3)
C(21) 0.064(2) -0.015(2) 0.012(2) 0.054(2) 0.004(2) 0.068(2)
C(22) 0.082(3) -0.029(2) 0.011(2) 0.060(2) 0.015(2) 0.084(3)
C(23) 0.078(3) -0.026(2) 0.017(2) 0.063(2) 0.006(2) 0.082(3)
C(24) 0.062(2) -0.024(2) 0.009(2) 0.064(2) 0.012(2) 0.080(3)
C(25) 0.050(2) -0.011(1) 0.008(2) 0.049(2) 0.005(2) 0.067(2)
C(26) 0.066(2) -0.017(2) 0.007(2) 0.058(2) 0.009(2) 0.063(2)
C(27) 0.064(2) -0.018(2) 0.006(2) 0.057(2) 0.020(2) 0.077(2)
C(28) 0.071(2) -0.021(2) 0.003(2) 0.065(2) 0.006(2) 0.094(3)
C(29) 0.061(2) -0.022(2) 0.000(2) 0.077(3) 0.009(2) 0.107(3)
C(30) 0.062(2) -0.026(2) 0.014(2) 0.074(3) 0.009(2) 0.106(3)
C(31) 0.074(2) -0.020(2) 0.023(2) 0.050(2) 0.008(2) 0.082(3)
C(32) 0.066(2) -0.023(2) 0.030(2) 0.072(2) 0.010(2) 0.087(3)
C(33) 0.054(2) -0.018(2) 0.019(2) 0.063(2) 0.002(2) 0.068(2)
C(34) 0.046(2) -0.012(2) 0.016(2) 0.072(2) 0.011(2) 0.086(3)
C(35) 0.051(2) -0.012(2) 0.017(2) 0.073(2) 0.010(2) 0.075(2)
C(36) 0.057(2) -0.015(2) 0.018(2) 0.067(2) 0.017(2) 0.080(3)
C(37) 0.046(2) -0.013(2) 0.016(2) 0.061(2) 0.006(2) 0.061(2)
C(38) 0.051(2) -0.020(2) 0.009(2) 0.070(2) 0.017(2) 0.063(2)
C(39) 0.046(2) -0.017(2) 0.011(1) 0.061(2) 0.017(2) 0.059(2)
C(40) 0.068(2) -0.018(2) 0.018(2) 0.064(2) 0.005(2) 0.063(2)
C(41) 0.076(2) -0.016(2) 0.025(2) 0.059(2) 0.017(2) 0.073(2)
C(42) 0.071(2) -0.020(2) 0.021(2) 0.071(2) 0.023(2) 0.067(2)
C(43) 0.043(2) -0.013(2) 0.007(1) 0.063(2) 0.016(2) 0.059(2)
C(44) 0.058(2) -0.018(2) 0.008(2) 0.061(2) 0.014(2) 0.055(2)
C(45) 0.056(2) -0.019(2) 0.015(1) 0.057(2) 0.012(2) 0.049(2)
C(46) 0.068(2) -0.017(2) 0.014(2) 0.069(2) 0.020(2) 0.065(2)
C(47) 0.063(2) -0.024(2) 0.014(2) 0.080(3) 0.024(2) 0.078(3)
C(48) 0.051(2) -0.018(2) 0.013(2) 0.095(3) 0.026(2) 0.079(3)
C(49) 0.060(2) -0.019(2) 0.017(2) 0.059(2) 0.012(2) 0.050(2)
C(50) 0.048(2) -0.015(1) 0.010(2) 0.057(2) 0.018(2) 0.062(2)
C(51) 0.050(2) -0.009(2) 0.018(2) 0.063(2) 0.009(2) 0.055(2)
C(52) 0.056(2) -0.020(2) 0.004(2) 0.061(2) 0.013(2) 0.069(2)
C(53) 0.066(2) -0.018(2) 0.012(2) 0.045(2) 0.003(2) 0.074(2)
C(54) 0.066(2) -0.018(2) -0.002(2) 0.072(2) 0.023(2) 0.078(3)
C(55) 0.058(2) -0.016(2) 0.002(2) 0.091(3) 0.026(2) 0.048(2)
C(56) 0.062(2) -0.019(2) 0.001(2) 0.071(2) 0.023(2) 0.062(2)
C(57) 0.111(4) -0.081(4) 0.001(3) 0.172(6) 0.027(4) 0.108(4)
C(58) 0.210(9) -0.23(1) 0.091(7) 0.38(2) -0.049(9) 0.186(8)
C(59) 0.171(8) -0.108(7) 0.13(1) 0.167(8) -0.14(1) 0.55(3)
C(60) 0.23(1) -0.30(2) -0.127(9) 0.60(3) 0.22(1) 0.22(1)
C(61) 0.067(2) -0.000(2) -0.001(2) 0.097(3) 0.024(2) 0.079(3)
C(62) 0.21(1) 0.010(7) -0.19(1) 0.168(8) -0.013(9) 0.38(2)
C(63) 0.119(6) -0.10(1) -0.086(8) 0.60(3) 0.38(2) 0.34(2)
C(64) 0.130(7) 0.11(1) -0.016(6) 0.44(2) 0.02(1) 0.186(9)
C(65) 0.065(2) -0.019(2) 0.011(2) 0.081(3) 0.009(2) 0.086(3)
C(66) 0.205(9) -0.27(1) 0.014(6) 0.61(3) 0.060(9) 0.113(6)
C(67) 0.30(1) -0.18(1) 0.25(1) 0.210(9) -0.10(1) 0.37(2)
C(68) 0.122(6) 0.088(8) 0.18(1) 0.33(2) 0.37(2) 0.66(3)
C(69) 0.095(3) -0.035(3) 0.036(3) 0.080(3) 0.034(3) 0.138(4)
C(70) 0.202(8) -0.118(8) 0.026(6) 0.25(1) 0.120(7) 0.185(7)
C(71) 0.153(6) -0.060(4) 0.060(5) 0.086(4) 0.031(4) 0.226(8)
C(72) 0.109(4) -0.035(4) 0.086(5) 0.123(5) 0.074(6) 0.29(1)
C(73) 0.066(3) -0.012(3) -0.007(3) 0.137(5) -0.021(4) 0.127(4)
C(74) 0.082(5) -0.076(6) -0.016(9) 0.23(1) -0.15(1) 0.64(3)
C(75) 0.21(1) -0.29(2) -0.17(1) 0.81(4) 0.31(2) 0.30(2)
C(76) 0.071(4) -0.059(6) 0.016(5) 0.33(1) -0.10(1) 0.24(1)
C(77) 0.063(2) 0.001(2) -0.000(2) 0.093(3) 0.037(3) 0.105(3)
C(78) 0.064(4) 0.018(7) 0.020(9) 0.42(2) 0.49(3) 0.79(4)
C(79) 0.54(3) 0.39(2) 0.08(1) 0.50(3) 0.15(1) 0.132(8)
C(80) 0.202(9) -0.026(6) -0.17(1) 0.114(6) 0.17(1) 0.55(2)
C(81) 0.129(4) -0.022(2) 0.041(3) 0.060(2) 0.015(2) 0.098(3)
C(82) 0.179(9) 0.002(5) 0.03(1) 0.107(6) 0.15(1) 0.53(2)
C(83) 0.40(1) -0.020(5) 0.20(1) 0.062(3) 0.035(4) 0.213(8)
C(84) 0.43(2) -0.120(8) 0.096(8) 0.105(5) -0.007(5) 0.145(6)
C(85) 0.076(3) -0.050(3) 0.008(3) 0.117(4) 0.057(3) 0.138(4)
C(86) 0.33(1) -0.20(1) 0.152(9) 0.26(1) 0.008(8) 0.212(9)
C(87) 0.131(6) -0.058(4) 0.046(7) 0.109(5) 0.085(7) 0.39(1)
C(88) 0.203(8) -0.207(9) -0.072(7) 0.29(1) 0.140(9) 0.237(9)
C(89) 0.082(3) -0.025(2) 0.016(2) 0.059(2) 0.005(2) 0.074(2)
C(90) 0.096(3) -0.037(2) 0.002(2) 0.076(3) 0.023(2) 0.086(3)
C(91) 0.077(3) -0.031(2) -0.009(2) 0.070(2) 0.027(2) 0.106(3)
C(92) 0.063(2) -0.033(2) 0.003(2) 0.066(2) 0.015(2) 0.079(3)
C(93) 0.067(2) -0.020(2) 0.006(2) 0.080(3) 0.026(2) 0.069(2)
C(94) 0.076(3) -0.017(2) 0.018(2) 0.095(3) 0.033(2) 0.074(3)
C(95) 0.078(3) -0.019(2) 0.011(2) 0.096(3) 0.035(2) 0.082(3)
C(96) 0.056(2) -0.001(2) 0.014(2) 0.142(4) 0.066(3) 0.104(3)

loop_
_atom_site_label
_atom_site_type_symbol
_atom_site_fract_x
_atom_site_fract_y
_atom_site_fract_z
_atom_site_occupancy
_atom_site_U_iso_or_equiv
_atom_site_thermal_displace_type
Cl(1) Cl 0.0637(1) 0.4719(3) 0.9244(1) 0.750 0.117(1) Uiso
Cl(2) Cl 0.1133(2) 0.5466(2) 0.8349(2) 0.750 0.191(1) Uiso
Cl(3) Cl 0.1669(4) 0.5206(3) 0.8556(4) 0.250 0.124(2) Uiso
Cl(4) Cl 0.0476(5) 0.5051(5) 0.9152(6) 0.250 0.158(3) Uiso
O(1) O 0.0683(1) 0.3042(1) 0.6311(1) 1.000 0.058(1) Uani
O(2) O -0.0687(2) 0.3891(1) 0.6980(2) 1.000 0.070(1) Uani
O(3) O -0.1881(1) 0.3658(1) 0.8351(1) 1.000 0.059(1) Uani
O(4) O -0.2007(1) 0.2448(1) 0.7177(2) 1.000 0.079(1) Uani
O(5) O -0.0331(1) 0.0900(1) 0.5927(2) 1.000 0.066(1) Uani
O(6) O 0.0288(2) 0.0120(2) 0.8072(2) 1.000 0.099(2) Uani
O(7) O 0.0965(1) 0.2229(2) 0.9197(2) 1.000 0.076(1) Uani
O(8) O 0.1545(2) 0.2691(2) 0.8159(2) 1.000 0.082(1) Uani
O(9) O -0.2201(5) 0.3473(5) 0.5577(6) 1.000 0.248(3) Uiso
O(10) O -0.1245(8) 0.1237(7) 0.8307(8) 1.000 0.323(5) Uiso
C(1) C 0.1946(2) 0.3339(2) 0.6571(2) 1.000 0.057(1) Uani
C(2) C 0.2372(2) 0.2767(2) 0.6989(2) 1.000 0.068(2) Uani
C(3) C 0.2608(2) 0.3033(2) 0.7950(2) 1.000 0.065(2) Uani
C(4) C 0.3242(2) 0.3357(2) 0.8279(3) 1.000 0.081(2) Uani
C(5) C 0.3440(3) 0.3644(3) 0.9130(3) 1.000 0.088(2) Uani
C(6) C 0.3003(3) 0.3566(2) 0.9667(3) 1.000 0.085(2) Uani
C(7) C 0.2386(2) 0.3222(2) 0.9372(3) 1.000 0.072(2) Uani
C(8) C 0.1947(3) 0.3156(2) 0.9990(3) 1.000 0.078(2) Uani
C(9) C 0.2163(2) 0.2435(2) 1.0110(2) 1.000 0.067(2) Uani
C(10) C 0.2878(2) 0.2199(2) 1.0592(2) 1.000 0.072(2) Uani
C(11) C 0.3100(2) 0.1542(2) 1.0706(2) 1.000 0.074(2) Uani
C(12) C 0.2576(3) 0.1116(2) 1.0300(3) 1.000 0.079(2) Uani
C(13) C 0.1858(2) 0.1332(2) 0.9807(2) 1.000 0.068(2) Uani
C(14) C 0.1342(3) 0.0823(2) 0.9294(3) 1.000 0.083(2) Uani
C(15) C 0.1474(2) 0.0541(2) 0.8381(3) 1.000 0.073(2) Uani
C(16) C 0.2119(2) 0.0595(2) 0.8099(3) 1.000 0.073(2) Uani
C(17) C 0.2235(2) 0.0329(2) 0.7264(3) 1.000 0.071(2) Uani
C(18) C 0.1654(2) 0.0014(2) 0.6678(3) 1.000 0.076(2) Uani
C(19) C 0.0997(2) -0.0049(2) 0.6937(3) 1.000 0.070(2) Uani
C(20) C 0.0405(2) -0.0412(2) 0.6281(3) 1.000 0.078(2) Uani
C(21) C -0.0484(2) -0.0067(2) 0.6260(2) 1.000 0.064(2) Uani
C(22) C -0.0980(2) -0.0418(2) 0.6386(3) 1.000 0.074(2) Uani
C(23) C -0.1821(2) -0.0153(2) 0.6319(3) 1.000 0.074(2) Uani
C(24) C -0.2119(2) 0.0461(2) 0.6111(3) 1.000 0.069(2) Uani
C(25) C -0.1650(2) 0.0832(2) 0.5966(2) 1.000 0.059(1) Uani
C(26) C -0.2035(2) 0.1461(2) 0.5640(2) 1.000 0.064(2) Uani
C(27) C -0.2789(2) 0.1908(2) 0.5977(3) 1.000 0.066(2) Uani
C(28) C -0.3540(2) 0.1837(2) 0.5512(3) 1.000 0.081(2) Uani
C(29) C -0.4240(2) 0.2241(2) 0.5794(3) 1.000 0.086(2) Uani
C(30) C -0.4184(2) 0.2740(2) 0.6564(3) 1.000 0.082(2) Uani
C(31) C -0.3449(2) 0.2835(2) 0.7049(3) 1.000 0.068(2) Uani
C(32) C -0.3430(2) 0.3398(2) 0.7868(3) 1.000 0.073(2) Uani
C(33) C -0.3258(2) 0.4041(2) 0.7797(2) 1.000 0.063(2) Uani
C(34) C -0.3843(2) 0.4516(2) 0.7454(3) 1.000 0.070(2) Uani
C(35) C -0.3717(2) 0.5098(2) 0.7345(3) 1.000 0.069(2) Uani
C(36) C -0.2937(2) 0.5199(2) 0.7623(3) 1.000 0.068(2) Uani
C(37) C -0.2318(2) 0.4733(2) 0.7966(2) 1.000 0.057(1) Uani
C(38) C -0.1491(2) 0.4869(2) 0.8245(2) 1.000 0.060(2) Uani
C(39) C -0.1217(2) 0.5068(2) 0.7591(2) 1.000 0.054(1) Uani
C(40) C -0.1358(2) 0.5755(2) 0.7600(2) 1.000 0.066(2) Uani
C(41) C -0.1137(2) 0.5962(2) 0.7001(2) 1.000 0.067(2) Uani
C(42) C -0.0762(2) 0.5433(2) 0.6374(2) 1.000 0.066(2) Uani
C(43) C -0.0594(2) 0.4735(2) 0.6345(2) 1.000 0.055(1) Uani
C(44) C -0.0151(2) 0.4199(2) 0.5665(2) 1.000 0.058(1) Uani
C(45) C 0.0749(2) 0.4031(2) 0.5960(2) 1.000 0.052(1) Uani
C(46) C 0.1186(2) 0.4474(2) 0.5941(2) 1.000 0.066(2) Uani
C(47) C 0.2001(2) 0.4361(2) 0.6230(3) 1.000 0.071(2) Uani
C(48) C 0.2359(2) 0.3789(2) 0.6523(3) 1.000 0.074(2) Uani
C(49) C 0.1138(2) 0.3470(2) 0.6268(2) 1.000 0.054(1) Uani
C(50) C -0.0823(2) 0.4563(2) 0.6966(2) 1.000 0.055(1) Uani
C(51) C -0.2492(2) 0.4157(2) 0.8055(2) 1.000 0.057(1) Uani
C(52) C -0.2760(2) 0.2411(2) 0.6738(2) 1.000 0.063(2) Uani
C(53) C -0.0824(2) 0.0563(2) 0.6074(2) 1.000 0.064(2) Uani
C(54) C 0.0921(2) 0.0200(2) 0.7783(3) 1.000 0.074(2) Uani
C(55) C 0.1663(2) 0.1991(2) 0.9724(2) 1.000 0.065(2) Uani
C(56) C 0.2188(2) 0.2975(2) 0.8502(2) 1.000 0.065(2) Uani
C(57) C 0.4085(4) 0.4060(4) 0.9501(4) 1.000 0.125(3) Uani
C(58) C 0.4549(6) 0.4003(7) 0.8867(6) 1.000 0.243(8) Uani
C(59) C 0.3683(6) 0.4798(5) 0.986(1) 1.000 0.32(1) Uani
C(60) C 0.4555(7) 0.3938(9) 1.0258(7) 1.000 0.31(1) Uani
C(61) C 0.3882(3) 0.1272(2) 1.1212(3) 1.000 0.087(2) Uani
C(62) C 0.4291(7) 0.1821(5) 1.1730(9) 1.000 0.329(9) Uani
C(63) C 0.3778(5) 0.1022(9) 1.1854(9) 1.000 0.31(1) Uani
C(64) C 0.4405(6) 0.0742(8) 1.0685(7) 1.000 0.32(1) Uani
C(65) C 0.2988(2) 0.0368(2) 0.7001(3) 1.000 0.081(2) Uani
C(66) C 0.2900(6) 0.0268(9) 0.6093(5) 1.000 0.28(1) Uani
C(67) C 0.3183(7) 0.1041(5) 0.7444(8) 1.000 0.276(9) Uani
C(68) C 0.3654(5) -0.0140(7) 0.719(1) 1.000 0.32(1) Uani
C(69) C -0.2336(3) -0.0545(2) 0.6494(4) 1.000 0.097(3) Uani
C(70) C -0.1997(6) -0.0721(5) 0.7341(6) 1.000 0.183(6) Uani
C(71) C -0.2280(4) -0.1247(3) 0.5846(5) 1.000 0.145(4) Uani
C(72) C -0.3193(4) -0.0170(3) 0.6447(6) 1.000 0.159(5) Uani
C(73) C -0.5057(3) 0.2143(3) 0.5289(4) 1.000 0.131(3) Uani
C(74) C -0.5035(5) 0.1451(6) 0.485(1) 1.000 0.39(1) Uani
C(75) C -0.5193(8) 0.237(1) 0.457(1) 1.000 0.40(2) Uani
C(76) C -0.5709(4) 0.2509(6) 0.5721(7) 1.000 0.259(7) Uani
C(77) C -0.4374(3) 0.5607(2) 0.6949(3) 1.000 0.091(2) Uani
C(78) C -0.5137(4) 0.5631(8) 0.703(1) 1.000 0.37(2) Uani
C(79) C -0.433(1) 0.545(1) 0.6097(7) 1.000 0.48(2) Uani
C(80) C -0.4300(6) 0.6315(4) 0.735(1) 1.000 0.31(1) Uani
C(81) C -0.1325(3) 0.6714(2) 0.7020(3) 1.000 0.093(2) Uani
C(82) C -0.2217(6) 0.6974(4) 0.685(1) 1.000 0.27(1) Uani
C(83) C -0.0982(7) 0.6842(3) 0.6410(6) 1.000 0.208(7) Uani
C(84) C -0.1132(8) 0.7147(4) 0.7866(5) 1.000 0.216(8) Uani
C(85) C 0.2475(3) 0.4857(3) 0.6198(4) 1.000 0.100(3) Uani
C(86) C 0.2782(7) 0.4606(6) 0.5379(6) 1.000 0.235(8) Uani
C(87) C 0.1966(4) 0.5576(4) 0.6266(8) 1.000 0.196(7) Uani
C(88) C 0.3130(5) 0.4910(6) 0.6921(6) 1.000 0.212(7) Uani
C(89) C 0.0663(3) 0.2445(2) 0.5575(3) 1.000 0.072(2) Uani
C(90) C 0.0114(3) 0.2060(2) 0.5696(3) 1.000 0.084(2) Uani
C(91) C 0.0434(3) 0.1757(2) 0.6426(3) 1.000 0.084(2) Uani
C(92) C -0.0138(2) 0.1449(2) 0.6652(3) 1.000 0.068(2) Uani
C(93) C -0.1716(2) 0.3805(2) 0.9260(2) 1.000 0.071(2) Uani
C(94) C -0.1131(2) 0.3197(2) 0.9499(3) 1.000 0.079(2) Uani
C(95) C -0.0345(3) 0.2982(2) 0.9157(3) 1.000 0.083(2) Uani
C(96) C 0.0256(2) 0.2492(3) 0.9576(3) 1.000 0.097(3) Uani
C(97) C 0.1063(4) 0.4679(4) 0.8399(5) 1.000 0.138(2) Uiso
H(1) H 0.2027(2) 0.2463(2) 0.6879(2) 1.000 0.067 Uiso
H(2) H 0.2849(2) 0.2516(2) 0.6747(2) 1.000 0.067 Uiso
H(3) H 0.3554(2) 0.3375(2) 0.7895(3) 1.000 0.082 Uiso
H(4) H 0.3132(3) 0.3757(2) 1.0266(3) 1.000 0.084 Uiso
H(5) H 0.2067(3) 0.3473(2) 1.0528(3) 1.000 0.077 Uiso
H(6) H 0.1384(3) 0.3275(2) 0.9788(3) 1.000 0.077 Uiso
H(7) H 0.3234(2) 0.2499(2) 1.0852(2) 1.000 0.072 Uiso
H(8) H 0.2715(3) 0.0656(2) 1.0363(3) 1.000 0.077 Uiso
H(9) H 0.1486(3) 0.0443(2) 0.9541(3) 1.000 0.082 Uiso
H(10) H 0.0788(3) 0.1050(2) 0.9318(3) 1.000 0.082 Uiso
H(11) H 0.2499(2) 0.0828(2) 0.8499(3) 1.000 0.073 Uiso
H(12) H 0.1708(2) -0.0153(2) 0.6089(3) 1.000 0.076 Uiso
H(14) H -0.0748(2) -0.0854(2) 0.6514(3) 1.000 0.074 Uiso
H(15) H -0.2686(2) 0.0651(2) 0.6065(3) 1.000 0.069 Uiso
H(16) H -0.1654(2) 0.1740(2) 0.5790(2) 1.000 0.063 Uiso
H(17) H -0.2159(2) 0.1307(2) 0.5035(2) 1.000 0.063 Uiso
H(18) H -0.3566(2) 0.1490(2) 0.4981(3) 1.000 0.079 Uiso
H(19) H -0.4667(2) 0.3032(2) 0.6770(3) 1.000 0.082 Uiso
H(20) H -0.3939(2) 0.3528(2) 0.8055(3) 1.000 0.073 Uiso
H(21) H -0.3021(2) 0.3219(2) 0.8280(3) 1.000 0.073 Uiso
H(22) H -0.4372(2) 0.4441(2) 0.7282(3) 1.000 0.069 Uiso
H(23) H -0.2829(2) 0.5603(2) 0.7572(3) 1.000 0.068 Uiso
H(24) H -0.1489(2) 0.5232(2) 0.8763(2) 1.000 0.060 Uiso
H(25) H -0.1120(2) 0.4453(2) 0.8340(2) 1.000 0.060 Uiso
H(26) H -0.1614(2) 0.6106(2) 0.8046(2) 1.000 0.065 Uiso
H(27) H -0.0611(2) 0.5555(2) 0.5943(2) 1.000 0.065 Uiso
H(28) H -0.0337(2) 0.3785(2) 0.5515(2) 1.000 0.058 Uiso
H(29) H -0.0258(2) 0.4372(2) 0.5178(2) 1.000 0.058 Uiso
H(30) H 0.0918(2) 0.4866(2) 0.5722(2) 1.000 0.065 Uiso
H(31) H 0.2926(2) 0.3697(2) 0.6709(3) 1.000 0.074 Uiso
H(34) H 0.4075(6) 0.5067(5) 1.008(1) 1.000 0.325 Uiso
H(35) H 0.3306(6) 0.4974(5) 0.942(1) 1.000 0.325 Uiso
H(36) H 0.3409(6) 0.4827(5) 1.030(1) 1.000 0.325 Uiso
H(37) H 0.4954(7) 0.4201(9) 1.0471(7) 1.000 0.328 Uiso
H(38) H 0.4222(7) 0.4046(9) 1.0679(7) 1.000 0.328 Uiso
H(39) H 0.4812(7) 0.3454(9) 1.0126(7) 1.000 0.328 Uiso
H(40) H 0.4789(7) 0.1628(5) 1.2038(9) 1.000 0.298 Uiso
H(41) H 0.4386(7) 0.2072(5) 1.1392(9) 1.000 0.298 Uiso
H(42) H 0.3940(7) 0.2128(5) 1.2121(9) 1.000 0.298 Uiso
H(49) H 0.3652(7) 0.1055(5) 0.7267(8) 1.000 0.260 Uiso
H(50) H 0.2744(7) 0.1406(5) 0.7309(8) 1.000 0.260 Uiso
H(51) H 0.3281(7) 0.1099(5) 0.8044(8) 1.000 0.260 Uiso
H(54) H -0.2327(6) -0.0965(5) 0.7446(6) 1.000 0.178 Uiso
H(55) H -0.1461(6) -0.1003(5) 0.7332(6) 1.000 0.178 Uiso
H(56) H -0.1996(6) -0.0298(5) 0.7782(6) 1.000 0.178 Uiso
H(57) H -0.2605(4) -0.1496(3) 0.5948(5) 1.000 0.138 Uiso
H(58) H -0.2459(4) -0.1180(3) 0.5289(5) 1.000 0.138 Uiso
H(59) H -0.1733(4) -0.1505(3) 0.5889(5) 1.000 0.138 Uiso
H(60) H -0.3493(4) -0.0435(3) 0.6559(6) 1.000 0.154 Uiso
H(61) H -0.3235(4) 0.0267(3) 0.6868(6) 1.000 0.154 Uiso
H(62) H -0.3401(4) -0.0095(3) 0.5897(6) 1.000 0.154 Uiso
H(65) H -0.5698(8) 0.231(1) 0.423(1) 1.000 0.404 Uiso
H(66) H -0.5176(8) 0.285(1) 0.471(1) 1.000 0.404 Uiso
H(67) H -0.4769(8) 0.208(1) 0.426(1) 1.000 0.404 Uiso
H(74) H -0.4716(6) 0.6627(4) 0.708(1) 1.000 0.358 Uiso
H(75) H -0.4336(6) 0.6436(4) 0.794(1) 1.000 0.358 Uiso
H(76) H -0.3789(6) 0.6345(4) 0.728(1) 1.000 0.358 Uiso
H(77) H -0.2346(6) 0.7453(4) 0.686(1) 1.000 0.291 Uiso
H(78) H -0.2423(6) 0.6713(4) 0.630(1) 1.000 0.291 Uiso
H(79) H -0.2451(6) 0.6923(4) 0.728(1) 1.000 0.291 Uiso
H(80) H -0.1122(7) 0.7328(3) 0.6458(6) 1.000 0.201 Uiso
H(81) H -0.0412(7) 0.6685(3) 0.6535(6) 1.000 0.201 Uiso
H(82) H -0.1166(7) 0.6597(3) 0.5844(6) 1.000 0.201 Uiso
H(83) H -0.1255(8) 0.7622(4) 0.7860(5) 1.000 0.206 Uiso
H(84) H -0.1442(8) 0.7102(4) 0.8232(5) 1.000 0.206 Uiso
H(85) H -0.0574(8) 0.6999(4) 0.8069(5) 1.000 0.206 Uiso
H(86) H 0.3078(7) 0.4909(6) 0.5348(6) 1.000 0.224 Uiso
H(87) H 0.3124(7) 0.4150(6) 0.5333(6) 1.000 0.224 Uiso
H(88) H 0.2339(7) 0.4590(6) 0.4925(6) 1.000 0.224 Uiso
H(89) H 0.2284(4) 0.5868(4) 0.6247(8) 1.000 0.193 Uiso
H(90) H 0.1535(4) 0.5566(4) 0.5799(8) 1.000 0.193 Uiso
H(91) H 0.1753(4) 0.5754(4) 0.6788(8) 1.000 0.193 Uiso
H(92) H 0.3419(5) 0.5222(6) 0.6897(6) 1.000 0.206 Uiso
H(93) H 0.2925(5) 0.5074(6) 0.7447(6) 1.000 0.206 Uiso
H(94) H 0.3483(5) 0.4459(6) 0.6881(6) 1.000 0.206 Uiso
H(95) H 0.0459(3) 0.2596(2) 0.5069(3) 1.000 0.071 Uiso
H(96) H 0.1190(3) 0.2150(2) 0.5537(3) 1.000 0.071 Uiso
H(97) H -0.0396(3) 0.2374(2) 0.5784(3) 1.000 0.083 Uiso
H(98) H 0.0048(3) 0.1692(2) 0.5193(3) 1.000 0.083 Uiso
H(99) H 0.0905(3) 0.1398(2) 0.6297(3) 1.000 0.082 Uiso
H(100) H 0.0574(3) 0.2117(2) 0.6909(3) 1.000 0.082 Uiso
H(101) H -0.0617(2) 0.1797(2) 0.6781(3) 1.000 0.070 Uiso
H(102) H 0.0110(2) 0.1270(2) 0.7132(3) 1.000 0.070 Uiso
H(103) H -0.1496(2) 0.4204(2) 0.9491(2) 1.000 0.071 Uiso
H(104) H -0.2202(2) 0.3894(2) 0.9477(2) 1.000 0.071 Uiso
H(105) H -0.1008(2) 0.3317(2) 1.0106(3) 1.000 0.079 Uiso
H(106) H -0.1376(2) 0.2813(2) 0.9305(3) 1.000 0.079 Uiso
H(107) H -0.0441(3) 0.2765(2) 0.8561(3) 1.000 0.083 Uiso
H(108) H -0.0147(3) 0.3382(2) 0.9249(3) 1.000 0.083 Uiso
H(109) H 0.0038(2) 0.2112(3) 0.9527(3) 1.000 0.097 Uiso
H(110) H 0.0386(2) 0.2722(3) 1.0163(3) 1.000 0.097 Uiso
H(111) H 0.0530(2) -0.0465(2) 0.5736(3) 1.000 0.079 Uiso
H(112) H 0.0489(2) -0.0859(2) 0.6366(3) 1.000 0.079 Uiso
H(113) H -0.6197(4) 0.2424(6) 0.5365(7) 1.000 0.279 Uiso
H(114) H -0.5628(4) 0.2343(6) 0.6209(7) 1.000 0.279 Uiso
H(115) H -0.5740(4) 0.2996(6) 0.5898(7) 1.000 0.279 Uiso
H(116) H -0.5525(4) 0.5956(8) 0.676(1) 1.000 0.377 Uiso
H(117) H -0.5228(4) 0.5177(8) 0.677(1) 1.000 0.377 Uiso
H(118) H -0.5185(4) 0.5761(8) 0.762(1) 1.000 0.377 Uiso
H(119) H -0.474(1) 0.577(1) 0.5843(7) 1.000 0.423 Uiso
H(120) H -0.382(1) 0.547(1) 0.6022(7) 1.000 0.423 Uiso
H(121) H -0.440(1) 0.499(1) 0.5833(7) 1.000 0.423 Uiso
H(122) H 0.4116(5) -0.0106(7) 0.702(1) 1.000 0.324 Uiso
H(123) H 0.3765(5) -0.0124(7) 0.778(1) 1.000 0.324 Uiso
H(124) H 0.3520(5) -0.0569(7) 0.686(1) 1.000 0.324 Uiso
H(125) H 0.4901(6) 0.0579(8) 1.1019(7) 1.000 0.320 Uiso
H(126) H 0.4180(6) 0.0359(8) 1.0352(7) 1.000 0.320 Uiso
H(127) H 0.4499(6) 0.0967(8) 1.0317(7) 1.000 0.320 Uiso
H(128) H 0.4944(6) 0.4268(7) 0.9118(6) 1.000 0.272 Uiso
H(129) H 0.4810(6) 0.3527(7) 0.8646(6) 1.000 0.272 Uiso
H(130) H 0.4198(6) 0.4177(7) 0.8416(6) 1.000 0.272 Uiso
H(131) H 0.3380(6) 0.0298(9) 0.5951(5) 1.000 0.328 Uiso
H(132) H 0.2791(6) -0.0174(9) 0.5787(5) 1.000 0.328 Uiso
H(133) H 0.2461(6) 0.0627(9) 0.5943(5) 1.000 0.328 Uiso
H(134) H 0.4291(5) 0.0858(9) 1.2161(9) 1.000 0.338 Uiso
H(135) H 0.3448(5) 0.1369(9) 1.2240(9) 1.000 0.338 Uiso
H(136) H 0.3529(5) 0.0644(9) 1.1574(9) 1.000 0.338 Uiso
H(137) H -0.5556(5) 0.1412(6) 0.454(1) 1.000 0.389 Uiso
H(138) H -0.4659(5) 0.1291(6) 0.446(1) 1.000 0.389 Uiso
H(139) H -0.4874(5) 0.1175(6) 0.524(1) 1.000 0.389 Uiso

loop_
_atom_type_symbol
_atom_type_number_in_cell
_atom_type_description
_atom_type_scat_dispersion_real
_atom_type_scat_dispersion_imag
_atom_type_scat_source
H 260 Hydrogen 0.0000 0.0000 'Int. Tab. C, 4.2.6.8, 6.1.1.4'
C 194 Carbon 0.0170 0.0090 'Int. Tab. C, 4.2.6.8, 6.1.1.4'
O 20 Oxygen 0.0470 0.0320 'Int. Tab. C, 4.2.6.8, 6.1.1.4'
Cl 4 Chlorine 0.3480 0.7020 'Int. Tab. C, 4.2.6.8, 6.1.1.4'

loop_
_geom_angle_atom_site_label_1
_geom_angle_atom_site_label_2
_geom_angle_atom_site_label_3
_geom_angle
_geom_angle_site_symmetry_1
_geom_angle_site_symmetry_2
_geom_angle_site_symmetry_3
_geom_angle_publ_flag
C(89) O(1) C(49) 113.5(3) . . . yes
C(93) O(3) C(51) 113.8(3) . . . yes
C(92) O(5) C(53) 112.7(3) . . . yes
C(96) O(7) C(55) 115.2(3) . . . yes
C(2) C(1) C(48) 120.0(4) . . . yes
C(49) C(1) C(48) 117.0(4) . . . yes
C(49) C(1) C(2) 122.9(3) . . . yes
H(2) C(2) C(3) 108.4(5) . . . yes
H(1) C(2) C(3) 109.0(4) . . . yes
H(1) C(2) H(2) 109.5(6) . . . yes
C(1) C(2) C(3) 113.0(4) . . . yes
C(1) C(2) H(2) 108.4(4) . . . yes
C(1) C(2) H(1) 108.6(5) . . . yes
C(56) C(3) C(4) 118.8(4) . . . yes
C(2) C(3) C(4) 120.4(3) . . . yes
C(2) C(3) C(56) 120.7(4) . . . yes
H(3) C(4) C(5) 118.9(6) . . . yes
C(3) C(4) C(5) 122.4(4) . . . yes
C(3) C(4) H(3) 118.7(6) . . . yes
C(57) C(5) C(6) 119.9(5) . . . yes
C(4) C(5) C(6) 116.7(4) . . . yes
C(4) C(5) C(57) 123.4(4) . . . yes
C(5) C(6) C(7) 123.0(5) . . . yes
H(4) C(6) C(7) 118.5(5) . . . yes
H(4) C(6) C(5) 118.5(5) . . . yes
C(8) C(7) C(56) 122.7(4) . . . yes
C(6) C(7) C(56) 117.5(4) . . . yes
C(6) C(7) C(8) 119.8(5) . . . yes
H(6) C(8) C(9) 108.3(5) . . . yes
C(7) C(8) C(9) 113.7(4) . . . yes
C(7) C(8) H(6) 108.4(5) . . . yes
H(5) C(8) C(9) 108.4(5) . . . yes
H(5) C(8) H(6) 109.5(7) . . . yes
H(5) C(8) C(7) 108.5(5) . . . yes
C(55) C(9) C(10) 118.2(4) . . . yes
C(8) C(9) C(10) 120.7(4) . . . yes
C(8) C(9) C(55) 121.1(4) . . . yes
C(9) C(10) C(11) 122.3(4) . . . yes
H(7) C(10) C(11) 118.8(5) . . . yes
H(7) C(10) C(9) 118.9(6) . . . yes
C(61) C(11) C(10) 122.9(4) . . . yes
C(12) C(11) C(10) 117.0(4) . . . yes
C(12) C(11) C(61) 120.0(5) . . . yes
C(13) C(12) H(8) 118.5(6) . . . yes
C(11) C(12) H(8) 119.1(6) . . . yes
C(11) C(12) C(13) 122.4(5) . . . yes
C(55) C(13) C(14) 120.9(4) . . . yes
C(12) C(13) C(14) 120.6(4) . . . yes
C(12) C(13) C(55) 118.1(4) . . . yes
C(15) C(14) H(10) 109.5(5) . . . yes
C(13) C(14) H(10) 109.4(6) . . . yes
C(13) C(14) C(15) 111.9(3) . . . yes
H(9) C(14) H(10) 109.5(6) . . . yes
H(9) C(14) C(15) 108.3(6) . . . yes
H(9) C(14) C(13) 108.2(6) . . . yes
C(14) C(15) C(54) 118.9(4) . . . yes
C(16) C(15) C(54) 117.9(4) . . . yes
C(16) C(15) C(14) 123.2(4) . . . yes
H(11) C(16) C(17) 118.7(4) . . . yes
C(15) C(16) C(17) 122.5(4) . . . yes
C(15) C(16) H(11) 118.8(5) . . . yes
C(18) C(17) C(16) 118.1(4) . . . yes
C(65) C(17) C(16) 120.0(4) . . . yes
C(65) C(17) C(18) 121.9(4) . . . yes
C(17) C(18) H(12) 119.5(4) . . . yes
C(19) C(18) H(12) 119.4(5) . . . yes
C(19) C(18) C(17) 121.1(5) . . . yes
C(54) C(19) C(20) 122.4(3) . . . yes
C(18) C(19) C(20) 118.7(4) . . . yes
C(18) C(19) C(54) 118.9(4) . . . yes
H(111) C(20) C(19) 106.8(4) . . . yes
H(112) C(20) C(19) 107.5(5) . . . yes
H(112) C(20) H(111) 109.5(7) . . . yes
C(21) C(20) C(19) 118.4(4) . . . yes
C(21) C(20) H(111) 106.9(5) . . . yes
C(21) C(20) H(112) 107.5(4) . . . yes
C(22) C(21) C(53) 118.7(4) . . . yes
C(20) C(21) C(53) 122.6(3) . . . yes
C(20) C(21) C(22) 118.5(4) . . . yes
C(23) C(22) C(21) 121.9(4) . . . yes
H(14) C(22) C(21) 119.1(5) . . . yes
H(14) C(22) C(23) 119.0(4) . . . yes
C(24) C(23) C(22) 116.3(3) . . . yes
C(69) C(23) C(22) 119.9(4) . . . yes
C(69) C(23) C(24) 123.8(4) . . . yes
H(15) C(24) C(25) 117.9(5) . . . yes
C(23) C(24) C(25) 124.3(4) . . . yes
C(23) C(24) H(15) 117.9(4) . . . yes
C(24) C(25) C(53) 117.1(4) . . . yes
C(26) C(25) C(53) 122.0(3) . . . yes
C(26) C(25) C(24) 120.7(4) . . . yes
C(25) C(26) H(17) 108.0(5) . . . yes
C(27) C(26) H(17) 108.1(5) . . . yes
C(27) C(26) C(25) 115.3(3) . . . yes
H(16) C(26) H(17) 109.5(5) . . . yes
H(16) C(26) C(25) 108.0(5) . . . yes
H(16) C(26) C(27) 108.0(5) . . . yes
C(26) C(27) C(28) 120.7(4) . . . yes
C(52) C(27) C(28) 118.3(4) . . . yes
C(52) C(27) C(26) 120.9(4) . . . yes
C(27) C(28) C(29) 122.4(5) . . . yes
H(18) C(28) C(29) 118.8(6) . . . yes
H(18) C(28) C(27) 118.9(6) . . . yes
C(30) C(29) C(73) 120.8(5) . . . yes
C(28) C(29) C(73) 121.7(6) . . . yes
C(28) C(29) C(30) 117.5(5) . . . yes
C(31) C(30) H(19) 118.8(6) . . . yes
C(29) C(30) H(19) 118.9(6) . . . yes
C(29) C(30) C(31) 122.4(5) . . . yes
C(52) C(31) C(30) 117.8(5) . . . yes
C(32) C(31) C(30) 119.7(4) . . . yes
C(32) C(31) C(52) 122.5(4) . . . yes
C(31) C(32) H(20) 108.7(5) . . . yes
H(21) C(32) H(20) 109.5(6) . . . yes
H(21) C(32) C(31) 108.1(6) . . . yes
C(33) C(32) H(20) 108.3(5) . . . yes
C(33) C(32) C(31) 113.7(3) . . . yes
C(33) C(32) H(21) 108.4(5) . . . yes
C(51) C(33) C(34) 117.8(3) . . . yes
C(32) C(33) C(34) 121.2(4) . . . yes
C(32) C(33) C(51) 121.0(4) . . . yes
C(35) C(34) H(22) 118.1(5) . . . yes
C(33) C(34) H(22) 118.0(4) . . . yes
C(33) C(34) C(35) 123.9(4) . . . yes
C(77) C(35) C(34) 122.7(4) . . . yes
C(36) C(35) C(34) 116.4(4) . . . yes
C(36) C(35) C(77) 121.0(4) . . . yes
H(23) C(36) C(35) 118.8(5) . . . yes
C(37) C(36) C(35) 122.4(4) . . . yes
C(37) C(36) H(23) 118.8(5) . . . yes
C(51) C(37) C(36) 117.8(3) . . . yes
C(38) C(37) C(36) 119.7(3) . . . yes
C(38) C(37) C(51) 122.4(4) . . . yes
C(37) C(38) H(25) 108.2(4) . . . yes
C(39) C(38) H(25) 107.9(4) . . . yes
C(39) C(38) C(37) 113.1(3) . . . yes
H(24) C(38) H(25) 109.5(6) . . . yes
H(24) C(38) C(37) 108.9(4) . . . yes
H(24) C(38) C(39) 109.1(4) . . . yes
C(38) C(39) C(50) 120.3(3) . . . yes
C(40) C(39) C(50) 118.5(3) . . . yes
C(40) C(39) C(38) 121.2(4) . . . yes
H(26) C(40) C(41) 118.3(5) . . . yes
C(39) C(40) C(41) 123.2(4) . . . yes
C(39) C(40) H(26) 118.4(4) . . . yes
C(81) C(41) C(40) 121.4(4) . . . yes
C(42) C(41) C(40) 115.8(4) . . . yes
C(42) C(41) C(81) 122.8(4) . . . yes
C(41) C(42) C(43) 123.2(3) . . . yes
H(27) C(42) C(43) 118.6(5) . . . yes
H(27) C(42) C(41) 118.2(5) . . . yes
C(44) C(43) C(42) 119.5(3) . . . yes
C(50) C(43) C(42) 118.1(4) . . . yes
C(50) C(43) C(44) 122.4(4) . . . yes
H(28) C(44) H(29) 109.5(5) . . . yes
C(43) C(44) H(29) 108.9(5) . . . yes
C(43) C(44) H(28) 108.8(4) . . . yes
C(45) C(44) H(29) 108.7(4) . . . yes
C(45) C(44) H(28) 109.2(5) . . . yes
C(45) C(44) C(43) 111.7(3) . . . yes
C(49) C(45) C(46) 118.9(4) . . . yes
C(44) C(45) C(46) 118.8(3) . . . yes
C(44) C(45) C(49) 122.3(3) . . . yes
C(47) C(46) C(45) 121.3(4) . . . yes
H(30) C(46) C(45) 119.3(5) . . . yes
H(30) C(46) C(47) 119.4(4) . . . yes
C(48) C(47) C(46) 117.2(4) . . . yes
C(85) C(47) C(46) 120.4(4) . . . yes
C(85) C(47) C(48) 122.4(4) . . . yes
H(31) C(48) C(47) 117.9(5) . . . yes
C(1) C(48) C(47) 123.6(4) . . . yes
C(1) C(48) H(31) 118.5(5) . . . yes
O(1) C(49) C(1) 119.9(3) . . . yes
C(45) C(49) C(1) 121.9(3) . . . yes
C(45) C(49) O(1) 118.1(3) . . . yes
O(2) C(50) C(43) 121.8(4) . . . yes
C(39) C(50) C(43) 121.1(4) . . . yes
C(39) C(50) O(2) 117.0(3) . . . yes
C(37) C(51) C(33) 121.7(4) . . . yes
O(3) C(51) C(33) 118.4(3) . . . yes
O(3) C(51) C(37) 119.7(3) . . . yes
O(4) C(52) C(31) 122.4(4) . . . yes
C(27) C(52) C(31) 121.7(4) . . . yes
C(27) C(52) O(4) 115.9(4) . . . yes
C(21) C(53) O(5) 118.5(4) . . . yes
C(25) C(53) O(5) 119.8(3) . . . yes
C(25) C(53) C(21) 121.6(3) . . . yes
C(15) C(54) O(6) 118.0(4) . . . yes
C(19) C(54) O(6) 120.6(4) . . . yes
C(19) C(54) C(15) 121.4(4) . . . yes
O(7) C(55) C(9) 117.1(4) . . . yes
C(13) C(55) C(9) 122.0(4) . . . yes
C(13) C(55) O(7) 120.9(4) . . . yes
C(3) C(56) O(8) 117.2(4) . . . yes
C(7) C(56) O(8) 121.2(3) . . . yes
C(7) C(56) C(3) 121.5(4) . . . yes
C(59) C(57) C(5) 108.4(7) . . . yes
C(58) C(57) C(5) 111.8(8) . . . yes
C(58) C(57) C(59) 110.2(9) . . . yes
C(60) C(57) C(5) 114.1(8) . . . yes
C(60) C(57) C(59) 97(1) . . . yes
C(60) C(57) C(58) 113.7(8) . . . yes
H(129) C(58) H(128) 109(1) . . . yes
C(57) C(58) H(128) 109(1) . . . yes
C(57) C(58) H(129) 109(1) . . . yes
H(130) C(58) H(128) 109(1) . . . yes
H(130) C(58) H(129) 109(1) . . . yes
H(130) C(58) C(57) 109(1) . . . yes
H(34) C(59) C(57) 109(1) . . . yes
H(35) C(59) C(57) 110(1) . . . yes
H(35) C(59) H(34) 109(1) . . . yes
H(36) C(59) C(57) 108(1) . . . yes
H(36) C(59) H(34) 109(2) . . . yes
H(36) C(59) H(35) 109(1) . . . yes
H(37) C(60) H(39) 109(2) . . . yes
H(38) C(60) H(39) 109(2) . . . yes
H(38) C(60) H(37) 109(2) . . . yes
C(57) C(60) H(39) 106(1) . . . yes
C(57) C(60) H(37) 112(1) . . . yes
C(57) C(60) H(38) 110(1) . . . yes
C(11) C(61) C(62) 112.9(7) . . . yes
C(64) C(61) C(62) 109.7(8) . . . yes
C(64) C(61) C(11) 111.6(7) . . . yes
C(63) C(61) C(62) 100(1) . . . yes
C(63) C(61) C(11) 112.3(6) . . . yes
C(63) C(61) C(64) 109(1) . . . yes
H(41) C(62) H(42) 109(1) . . . yes
H(40) C(62) H(42) 109(2) . . . yes
H(40) C(62) H(41) 109(1) . . . yes
C(61) C(62) H(42) 105(1) . . . yes
C(61) C(62) H(41) 112(1) . . . yes
C(61) C(62) H(40) 110(1) . . . yes
H(136) C(63) H(134) 109(2) . . . yes
H(135) C(63) H(134) 109(2) . . . yes
H(135) C(63) H(136) 109(1) . . . yes
C(61) C(63) H(134) 109(1) . . . yes
C(61) C(63) H(136) 106(1) . . . yes
C(61) C(63) H(135) 112(1) . . . yes
H(125) C(64) C(61) 110(1) . . . yes
H(127) C(64) C(61) 104(1) . . . yes
H(127) C(64) H(125) 109(1) . . . yes
H(126) C(64) C(61) 113(1) . . . yes
H(126) C(64) H(125) 109(2) . . . yes
H(126) C(64) H(127) 109(1) . . . yes
C(66) C(65) C(67) 108.7(9) . . . yes
C(17) C(65) C(67) 110.7(7) . . . yes
C(17) C(65) C(66) 112.1(6) . . . yes
C(68) C(65) C(67) 107(1) . . . yes
C(68) C(65) C(66) 105(1) . . . yes
C(68) C(65) C(17) 112.3(6) . . . yes
H(132) C(66) H(131) 109(2) . . . yes
C(65) C(66) H(131) 109(1) . . . yes
C(65) C(66) H(132) 110(1) . . . yes
H(133) C(66) H(131) 109(1) . . . yes
H(133) C(66) H(132) 109(1) . . . yes
H(133) C(66) C(65) 107(1) . . . yes
H(50) C(67) C(65) 109(1) . . . yes
H(49) C(67) C(65) 109(1) . . . yes
H(49) C(67) H(50) 109(1) . . . yes
H(51) C(67) C(65) 109(1) . . . yes
H(51) C(67) H(50) 109(1) . . . yes
H(51) C(67) H(49) 109(1) . . . yes
H(124) C(68) H(123) 109(1) . . . yes
C(65) C(68) H(123) 112(1) . . . yes
C(65) C(68) H(124) 104(1) . . . yes
H(122) C(68) H(123) 109(2) . . . yes
H(122) C(68) H(124) 109(2) . . . yes
H(122) C(68) C(65) 110(1) . . . yes
C(70) C(69) C(23) 110.3(6) . . . yes
C(72) C(69) C(23) 112.5(5) . . . yes
C(72) C(69) C(70) 112.1(7) . . . yes
C(71) C(69) C(23) 110.0(5) . . . yes
C(71) C(69) C(70) 103.9(7) . . . yes
C(71) C(69) C(72) 107.7(6) . . . yes
H(55) C(70) H(56) 109(1) . . . yes
H(54) C(70) H(56) 109(1) . . . yes
H(54) C(70) H(55) 109(1) . . . yes
C(69) C(70) H(56) 108(1) . . . yes
C(69) C(70) H(55) 110(1) . . . yes
C(69) C(70) H(54) 109(1) . . . yes
H(59) C(71) C(69) 108.7(9) . . . yes
H(57) C(71) C(69) 110.6(9) . . . yes
H(57) C(71) H(59) 109.5(9) . . . yes
H(58) C(71) C(69) 109.1(7) . . . yes
H(58) C(71) H(59) 109(1) . . . yes
H(58) C(71) H(57) 109(1) . . . yes
H(62) C(72) H(60) 109(1) . . . yes
C(69) C(72) H(60) 109.7(8) . . . yes
C(69) C(72) H(62) 110.6(9) . . . yes
H(61) C(72) H(60) 109(1) . . . yes
H(61) C(72) H(62) 109(1) . . . yes
H(61) C(72) C(69) 108.2(9) . . . yes
C(74) C(73) C(76) 116.7(8) . . . yes
C(29) C(73) C(76) 115.0(8) . . . yes
C(29) C(73) C(74) 112.2(7) . . . yes
C(75) C(73) C(76) 106(1) . . . yes
C(75) C(73) C(74) 95(1) . . . yes
C(75) C(73) C(29) 108.6(7) . . . yes
H(138) C(74) C(73) 109(1) . . . yes
H(137) C(74) C(73) 109(1) . . . yes
H(137) C(74) H(138) 109(2) . . . yes
H(139) C(74) C(73) 109(2) . . . yes
H(139) C(74) H(138) 109(1) . . . yes
H(139) C(74) H(137) 109(1) . . . yes
H(66) C(75) H(65) 109(3) . . . yes
C(73) C(75) H(65) 110(1) . . . yes
C(73) C(75) H(66) 112(2) . . . yes
H(67) C(75) H(65) 109(2) . . . yes
H(67) C(75) H(66) 109(2) . . . yes
H(67) C(75) C(73) 105(2) . . . yes
H(115) C(76) H(113) 109(1) . . . yes
C(73) C(76) H(113) 110(1) . . . yes
C(73) C(76) H(115) 111.1(8) . . . yes
H(114) C(76) H(113) 109(1) . . . yes
H(114) C(76) H(115) 109(1) . . . yes
H(114) C(76) C(73) 107(1) . . . yes
C(79) C(77) C(78) 108(1) . . . yes
C(35) C(77) C(78) 114.9(8) . . . yes
C(35) C(77) C(79) 109(1) . . . yes
C(80) C(77) C(78) 103(1) . . . yes
C(80) C(77) C(79) 108(1) . . . yes
C(80) C(77) C(35) 111.7(7) . . . yes
H(117) C(78) H(116) 109(2) . . . yes
H(118) C(78) H(116) 109(2) . . . yes
H(118) C(78) H(117) 109(2) . . . yes
C(77) C(78) H(116) 110(1) . . . yes
C(77) C(78) H(117) 107(1) . . . yes
C(77) C(78) H(118) 109(1) . . . yes
H(120) C(79) H(119) 109(2) . . . yes
C(77) C(79) H(119) 109(2) . . . yes
C(77) C(79) H(120) 110(1) . . . yes
H(121) C(79) H(119) 109(2) . . . yes
H(121) C(79) H(120) 109(2) . . . yes
H(121) C(79) C(77) 108(1) . . . yes
H(75) C(80) H(76) 109(2) . . . yes
H(74) C(80) H(76) 109(1) . . . yes
H(74) C(80) H(75) 109(1) . . . yes
C(77) C(80) H(76) 108(1) . . . yes
C(77) C(80) H(75) 109(1) . . . yes
C(77) C(80) H(74) 110(1) . . . yes
C(41) C(81) C(84) 112.1(5) . . . yes
C(82) C(81) C(84) 101(1) . . . yes
C(82) C(81) C(41) 108.4(5) . . . yes
C(83) C(81) C(84) 111.5(6) . . . yes
C(83) C(81) C(41) 114.0(6) . . . yes
C(83) C(81) C(82) 108.5(9) . . . yes
H(77) C(82) H(79) 109(1) . . . yes
C(81) C(82) H(79) 109(1) . . . yes
C(81) C(82) H(77) 109(1) . . . yes
H(78) C(82) H(79) 109(1) . . . yes
H(78) C(82) H(77) 109(2) . . . yes
H(78) C(82) C(81) 109(1) . . . yes
H(82) C(83) C(81) 111(1) . . . yes
H(80) C(83) C(81) 109(1) . . . yes
H(80) C(83) H(82) 109(1) . . . yes
H(81) C(83) C(81) 107(1) . . . yes
H(81) C(83) H(82) 109(1) . . . yes
H(81) C(83) H(80) 109(1) . . . yes
H(85) C(84) H(84) 109(1) . . . yes
C(81) C(84) H(84) 108(1) . . . yes
C(81) C(84) H(85) 109(1) . . . yes
H(83) C(84) H(84) 109(1) . . . yes
H(83) C(84) H(85) 109(1) . . . yes
H(83) C(84) C(81) 110(1) . . . yes
C(88) C(85) C(87) 106.1(8) . . . yes
C(86) C(85) C(87) 107.8(8) . . . yes
C(86) C(85) C(88) 111.4(8) . . . yes
C(47) C(85) C(87) 112.1(5) . . . yes
C(47) C(85) C(88) 110.2(5) . . . yes
C(47) C(85) C(86) 109.2(7) . . . yes
C(85) C(86) H(86) 110(1) . . . yes
H(87) C(86) H(86) 109(1) . . . yes
H(87) C(86) C(85) 108(1) . . . yes
H(88) C(86) H(86) 109(1) . . . yes
H(88) C(86) C(85) 109(1) . . . yes
H(88) C(86) H(87) 109(1) . . . yes
C(85) C(87) H(89) 109.4(9) . . . yes
H(90) C(87) H(89) 109(1) . . . yes
H(90) C(87) C(85) 108(1) . . . yes
H(91) C(87) H(89) 109(1) . . . yes
H(91) C(87) C(85) 110(1) . . . yes
H(91) C(87) H(90) 109(1) . . . yes
H(92) C(88) H(93) 109(1) . . . yes
H(94) C(88) H(93) 109(1) . . . yes
H(94) C(88) H(92) 109(1) . . . yes
C(85) C(88) H(93) 110(1) . . . yes
C(85) C(88) H(92) 109(1) . . . yes
C(85) C(88) H(94) 108(1) . . . yes
H(95) C(89) O(1) 109.9(5) . . . yes
C(90) C(89) O(1) 106.9(4) . . . yes
C(90) C(89) H(95) 110.2(5) . . . yes
H(96) C(89) O(1) 110.2(5) . . . yes
H(96) C(89) H(95) 109.5(6) . . . yes
H(96) C(89) C(90) 110.1(5) . . . yes
C(89) C(90) C(91) 112.9(4) . . . yes
H(97) C(90) C(91) 108.8(5) . . . yes
H(97) C(90) C(89) 109.0(5) . . . yes
H(98) C(90) C(91) 108.3(6) . . . yes
H(98) C(90) C(89) 108.4(5) . . . yes
H(98) C(90) H(97) 109.5(7) . . . yes
H(100) C(91) C(90) 107.7(5) . . . yes
H(99) C(91) C(90) 108.2(6) . . . yes
H(99) C(91) H(100) 109.5(7) . . . yes
C(92) C(91) C(90) 115.2(4) . . . yes
C(92) C(91) H(100) 108.2(5) . . . yes
C(92) C(91) H(99) 108.0(5) . . . yes
C(91) C(92) O(5) 107.7(4) . . . yes
H(102) C(92) O(5) 110.1(5) . . . yes
H(102) C(92) C(91) 110.1(5) . . . yes
H(101) C(92) O(5) 109.6(5) . . . yes
H(101) C(92) C(91) 109.8(4) . . . yes
H(101) C(92) H(102) 109.5(6) . . . yes
H(104) C(93) C(94) 109.6(4) . . . yes
O(3) C(93) C(94) 108.9(4) . . . yes
O(3) C(93) H(104) 109.5(5) . . . yes
H(103) C(93) C(94) 109.7(5) . . . yes
H(103) C(93) H(104) 109.5(7) . . . yes
H(103) C(93) O(3) 109.5(4) . . . yes
C(95) C(94) H(106) 109.0(6) . . . yes
H(105) C(94) H(106) 109.5(5) . . . yes
H(105) C(94) C(95) 107.3(5) . . . yes
C(93) C(94) H(106) 108.7(5) . . . yes
C(93) C(94) C(95) 114.8(3) . . . yes
C(93) C(94) H(105) 107.4(6) . . . yes
H(108) C(95) C(94) 109.9(6) . . . yes
H(107) C(95) C(94) 108.3(5) . . . yes
H(107) C(95) H(108) 109.5(6) . . . yes
C(96) C(95) C(94) 110.9(4) . . . yes
C(96) C(95) H(108) 109.2(6) . . . yes
C(96) C(95) H(107) 109.1(7) . . . yes
H(110) C(96) O(7) 109.3(5) . . . yes
C(95) C(96) O(7) 111.4(4) . . . yes
C(95) C(96) H(110) 109.0(7) . . . yes
H(109) C(96) O(7) 108.7(7) . . . yes
H(109) C(96) H(110) 109.5(7) . . . yes
H(109) C(96) C(95) 109.0(6) . . . yes
Cl(1) C(97) Cl(4) 24.5(4) . . . yes
Cl(3) C(97) Cl(4) 106.0(7) . . . yes
Cl(3) C(97) Cl(1) 118.4(6) . . . yes
Cl(2) C(97) Cl(4) 92.6(6) . . . yes
Cl(2) C(97) Cl(1) 114.8(6) . . . yes
Cl(2) C(97) Cl(3) 33.7(3) . . . yes

loop_
_geom_bond_atom_site_label_1
_geom_bond_atom_site_label_2
_geom_bond_distance
_geom_bond_site_symmetry_1
_geom_bond_site_symmetry_2
_geom_bond_publ_flag
Cl(1) C(97) 1.734(8) . . yes
Cl(2) C(97) 1.728(9) . . yes
Cl(3) C(97) 1.69(1) . . yes
Cl(4) C(97) 1.68(1) . . yes
O(1) C(49) 1.403(4) . . yes
O(1) C(89) 1.458(6) . . yes
O(2) C(50) 1.371(5) . . yes
O(3) C(51) 1.392(5) . . yes
O(3) C(93) 1.439(5) . . yes
O(4) C(52) 1.379(5) . . yes
O(5) C(53) 1.383(4) . . yes
O(5) C(92) 1.442(6) . . yes
O(6) C(54) 1.396(5) . . yes
O(7) C(55) 1.404(5) . . yes
O(7) C(96) 1.426(6) . . yes
O(8) C(56) 1.365(5) . . yes
C(1) C(2) 1.508(6) . . yes
C(1) C(48) 1.389(5) . . yes
C(1) C(49) 1.379(6) . . yes
C(2) C(3) 1.536(7) . . yes
C(2) H(1) 0.960(5) . . yes
C(2) H(2) 0.960(6) . . yes
C(3) C(4) 1.400(6) . . yes
C(3) C(56) 1.376(5) . . yes
C(4) C(5) 1.372(8) . . yes
C(4) H(3) 0.960(6) . . yes
C(5) C(6) 1.397(6) . . yes
C(5) C(57) 1.541(9) . . yes
C(6) C(7) 1.398(6) . . yes
C(6) H(4) 0.960(8) . . yes
C(7) C(8) 1.502(5) . . yes
C(7) C(56) 1.387(7) . . yes
C(8) C(9) 1.518(7) . . yes
C(8) H(5) 0.960(8) . . yes
C(8) H(6) 0.960(7) . . yes
C(9) C(10) 1.385(7) . . yes
C(9) C(55) 1.384(6) . . yes
C(10) C(11) 1.384(7) . . yes
C(10) H(7) 0.960(6) . . yes
C(11) C(12) 1.393(7) . . yes
C(11) C(61) 1.504(7) . . yes
C(12) C(13) 1.386(7) . . yes
C(12) H(8) 0.960(7) . . yes
C(13) C(14) 1.534(7) . . yes
C(13) C(55) 1.372(7) . . yes
C(14) C(15) 1.511(7) . . yes
C(14) H(9) 0.960(7) . . yes
C(14) H(10) 0.960(8) . . yes
C(15) C(16) 1.384(5) . . yes
C(15) C(54) 1.409(7) . . yes
C(16) C(17) 1.379(7) . . yes
C(16) H(11) 0.960(7) . . yes
C(17) C(18) 1.408(7) . . yes
C(17) C(65) 1.537(5) . . yes
C(18) C(19) 1.392(5) . . yes
C(18) H(12) 0.960(7) . . yes
C(19) C(20) 1.518(7) . . yes
C(19) C(54) 1.378(7) . . yes
C(20) C(21) 1.524(6) . . yes
C(20) H(111) 0.960(7) . . yes
C(20) H(112) 0.960(6) . . yes
C(21) C(22) 1.393(5) . . yes
C(21) C(53) 1.387(6) . . yes
C(22) C(23) 1.419(7) . . yes
C(22) H(14) 0.960(7) . . yes
C(23) C(24) 1.367(6) . . yes
C(23) C(69) 1.526(6) . . yes
C(24) C(25) 1.404(4) . . yes
C(24) H(15) 0.960(7) . . yes
C(25) C(26) 1.509(6) . . yes
C(25) C(53) 1.396(6) . . yes
C(26) C(27) 1.506(6) . . yes
C(26) H(16) 0.960(5) . . yes
C(26) H(17) 0.960(6) . . yes
C(27) C(28) 1.402(7) . . yes
C(27) C(52) 1.379(7) . . yes
C(28) C(29) 1.371(7) . . yes
C(28) H(18) 0.960(8) . . yes
C(29) C(30) 1.388(8) . . yes
C(29) C(73) 1.534(8) . . yes
C(30) C(31) 1.401(7) . . yes
C(30) H(19) 0.960(7) . . yes
C(31) C(32) 1.505(7) . . yes
C(31) C(52) 1.385(6) . . yes
C(32) C(33) 1.519(5) . . yes
C(32) H(20) 0.960(6) . . yes
C(32) H(21) 0.960(7) . . yes
C(33) C(34) 1.373(6) . . yes
C(33) C(51) 1.395(5) . . yes
C(34) C(35) 1.381(5) . . yes
C(34) H(22) 0.960(6) . . yes
C(35) C(36) 1.409(6) . . yes
C(35) C(77) 1.518(7) . . yes
C(36) C(37) 1.388(6) . . yes
C(36) H(23) 0.960(5) . . yes
C(37) C(38) 1.515(5) . . yes
C(37) C(51) 1.395(5) . . yes
C(38) C(39) 1.515(4) . . yes
C(38) H(24) 0.960(7) . . yes
C(38) H(25) 0.960(6) . . yes
C(39) C(40) 1.389(6) . . yes
C(39) C(50) 1.384(6) . . yes
C(40) C(41) 1.392(5) . . yes
C(40) H(26) 0.960(7) . . yes
C(41) C(42) 1.392(7) . . yes
C(41) C(81) 1.508(7) . . yes
C(42) C(43) 1.397(6) . . yes
C(42) H(27) 0.960(5) . . yes
C(43) C(44) 1.509(6) . . yes
C(43) C(50) 1.387(4) . . yes
C(44) C(45) 1.524(6) . . yes
C(44) H(28) 0.960(5) . . yes
C(44) H(29) 0.960(5) . . yes
C(45) C(46) 1.390(5) . . yes
C(45) C(49) 1.372(5) . . yes
C(46) C(47) 1.387(6) . . yes
C(46) H(30) 0.960(6) . . yes
C(47) C(48) 1.370(7) . . yes
C(47) C(85) 1.542(6) . . yes
C(48) H(31) 0.960(6) . . yes
C(57) C(58) 1.45(1) . . yes
C(57) C(59) 1.49(2) . . yes
C(57) C(60) 1.41(2) . . yes
C(58) H(128) 0.96(2) . . yes
C(58) H(129) 0.96(2) . . yes
C(58) H(130) 0.96(2) . . yes
C(59) H(34) 0.96(2) . . yes
C(59) H(35) 0.96(2) . . yes
C(59) H(36) 0.96(2) . . yes
C(60) H(37) 0.96(2) . . yes
C(60) H(38) 0.96(2) . . yes
C(60) H(39) 0.96(3) . . yes
C(61) C(62) 1.48(2) . . yes
C(61) C(63) 1.41(1) . . yes
C(61) C(64) 1.42(2) . . yes
C(62) H(40) 0.96(2) . . yes
C(62) H(41) 0.96(2) . . yes
C(62) H(42) 0.96(2) . . yes
C(63) H(134) 0.96(2) . . yes
C(63) H(135) 0.96(3) . . yes
C(63) H(136) 0.96(3) . . yes
C(64) H(125) 0.96(2) . . yes
C(64) H(126) 0.96(2) . . yes
C(64) H(127) 0.96(2) . . yes
C(65) C(66) 1.46(1) . . yes
C(65) C(67) 1.47(1) . . yes
C(65) C(68) 1.39(2) . . yes
C(66) H(131) 0.96(1) . . yes
C(66) H(132) 0.96(3) . . yes
C(66) H(133) 0.96(2) . . yes
C(67) H(49) 0.96(2) . . yes
C(67) H(50) 0.96(2) . . yes
C(67) H(51) 0.96(2) . . yes
C(68) H(122) 0.96(1) . . yes
C(68) H(123) 0.96(3) . . yes
C(68) H(124) 0.96(3) . . yes
C(69) C(70) 1.53(1) . . yes
C(69) C(71) 1.52(1) . . yes
C(69) C(72) 1.49(1) . . yes
C(70) H(54) 0.96(1) . . yes
C(70) H(55) 0.96(2) . . yes
C(70) H(56) 0.96(2) . . yes
C(71) H(57) 0.960(8) . . yes
C(71) H(58) 0.96(1) . . yes
C(71) H(59) 0.96(1) . . yes
C(72) H(60) 0.960(8) . . yes
C(72) H(61) 0.96(1) . . yes
C(72) H(62) 0.96(1) . . yes
C(73) C(74) 1.40(2) . . yes
C(73) C(75) 1.39(2) . . yes
C(73) C(76) 1.40(1) . . yes
C(74) H(137) 0.96(2) . . yes
C(74) H(138) 0.96(2) . . yes
C(74) H(139) 0.96(2) . . yes
C(75) H(65) 0.96(2) . . yes
C(75) H(66) 0.96(4) . . yes
C(75) H(67) 0.96(3) . . yes
C(76) H(113) 0.96(1) . . yes
C(76) H(114) 0.96(2) . . yes
C(76) H(115) 0.96(2) . . yes
C(77) C(78) 1.377(9) . . yes
C(77) C(79) 1.38(1) . . yes
C(77) C(80) 1.46(1) . . yes
C(78) H(116) 0.96(2) . . yes
C(78) H(117) 0.96(3) . . yes
C(78) H(118) 0.96(3) . . yes
C(79) H(119) 0.96(3) . . yes
C(79) H(120) 0.96(3) . . yes
C(79) H(121) 0.96(3) . . yes
C(80) H(74) 0.96(2) . . yes
C(80) H(75) 0.96(3) . . yes
C(80) H(76) 0.96(2) . . yes
C(81) C(82) 1.50(1) . . yes
C(81) C(83) 1.44(1) . . yes
C(81) C(84) 1.45(1) . . yes
C(82) H(77) 0.96(1) . . yes
C(82) H(78) 0.96(3) . . yes
C(82) H(79) 0.96(2) . . yes
C(83) H(80) 0.96(1) . . yes
C(83) H(81) 0.96(2) . . yes
C(83) H(82) 0.96(2) . . yes
C(84) H(83) 0.96(1) . . yes
C(84) H(84) 0.96(1) . . yes
C(84) H(85) 0.96(2) . . yes
C(85) C(86) 1.48(1) . . yes
C(85) C(87) 1.50(1) . . yes
C(85) C(88) 1.48(1) . . yes
C(86) H(86) 0.96(2) . . yes
C(86) H(87) 0.96(2) . . yes
C(86) H(88) 0.96(2) . . yes
C(87) H(89) 0.960(9) . . yes
C(87) H(90) 0.96(2) . . yes
C(87) H(91) 0.96(2) . . yes
C(88) H(92) 0.96(1) . . yes
C(88) H(93) 0.96(2) . . yes
C(88) H(94) 0.96(2) . . yes
C(89) C(90) 1.523(6) . . yes
C(89) H(95) 0.960(6) . . yes
C(89) H(96) 0.960(7) . . yes
C(90) C(91) 1.484(7) . . yes
C(90) H(97) 0.960(8) . . yes
C(90) H(98) 0.960(8) . . yes
C(91) C(92) 1.527(5) . . yes
C(91) H(99) 0.960(8) . . yes
C(91) H(100) 0.960(8) . . yes
C(92) H(101) 0.960(7) . . yes
C(92) H(102) 0.960(6) . . yes
C(93) C(94) 1.491(7) . . yes
C(93) H(103) 0.960(7) . . yes
C(93) H(104) 0.960(6) . . yes
C(94) C(95) 1.523(7) . . yes
C(94) H(105) 0.960(7) . . yes
C(94) H(106) 0.960(7) . . yes
C(95) C(96) 1.470(8) . . yes
C(95) H(107) 0.960(8) . . yes
C(95) H(108) 0.960(7) . . yes
C(96) H(109) 0.960(8) . . yes
C(96) H(110) 0.960(9) . . yes
